data_4347083
loop_
_publ_author_name
'Sivchik, Vasily V.'
'Grachova, Elena V.'
'Melnikov, Alexei S.'
'Smirnov, Sergey N.'
'Ivanov, Alexander Yu'
'Hirva, Pipsa'
'Tunik, Sergey P.'
'Koshevoy, Igor O.'

_publ_section_title
;
 Solid-State and Solution Metallophilic Aggregation of a Cationic
 [Pt(NCN)L](+) Cyclometalated Complex.
;
_journal_issue 7
_journal_name_full 'Inorganic chemistry'
_journal_page_first 3351
_journal_page_last 3363
_journal_paper_doi 10.1021/acs.inorgchem.5b02713
_journal_volume 55
_journal_year 2016
_chemical_formula_moiety '4(C18 H14 N3 Pt), 4(F6 P), C2 H3 N'
_chemical_formula_sum 'C74 H59 F24 N13 P4 Pt4'
_chemical_formula_weight 2490.58
_space_group_crystal_system monoclinic
_space_group_IT_number 14
_space_group_name_Hall '-P 2ybc'
_space_group_name_H-M_alt 'P 1 21/c 1'
_atom_sites_solution_hydrogens geom
_audit_creation_method SHELXL-2014/6
_cell_angle_alpha 90
_cell_angle_beta 94.465(2)
_cell_angle_gamma 90
_cell_formula_units_Z 2
_cell_length_a 6.6983(2)
_cell_length_b 22.4378(6)
_cell_length_c 25.6991(6)
_cell_measurement_reflns_used 6614
_cell_measurement_temperature 160(2)
_cell_measurement_theta_max 29.46
_cell_measurement_theta_min 2.55
_cell_volume 3850.73(18)
_computing_cell_refinement 'SAINT (Bruker AXS, 2009)'
_computing_data_collection 'APEX2 (Bruker AXS, 2010)'
_computing_data_reduction 'SAINT (Bruker AXS, 2009)'
_computing_molecular_graphics 'Diamond v.4.01 (Brandenburg, 2014)'
_computing_publication_material 'SHELXL-2014/6 (Sheldrick, 2014)'
_computing_structure_refinement 'SHELXL-2014/6 (Sheldrick, 2014)'
_computing_structure_solution 'SHELXS-2013 (Sheldrick, 2013)'
_diffrn_ambient_temperature 160(2)
_diffrn_detector_area_resol_mean 16
_diffrn_measured_fraction_theta_full 0.999
_diffrn_measured_fraction_theta_max 0.999
_diffrn_measurement_device '62mm x 62mm CCD camera on \k-goniostat'
_diffrn_measurement_device_type 'Bruker KAPPA APEX II DUO CCD'
_diffrn_measurement_method '\f scans and \w scans with \k offset'
_diffrn_radiation_monochromator 'curved graphite crystal'
_diffrn_radiation_type MoK\a
_diffrn_radiation_wavelength 0.71073
_diffrn_reflns_av_R_equivalents 0.0485
_diffrn_reflns_av_unetI/netI 0.0570
_diffrn_reflns_Laue_measured_fraction_full 0.999
_diffrn_reflns_Laue_measured_fraction_max 0.999
_diffrn_reflns_limit_h_max 8
_diffrn_reflns_limit_h_min -8
_diffrn_reflns_limit_k_max 28
_diffrn_reflns_limit_k_min -28
_diffrn_reflns_limit_l_max 31
_diffrn_reflns_limit_l_min -32
_diffrn_reflns_number 35740
_diffrn_reflns_point_group_measured_fraction_full 0.999
_diffrn_reflns_point_group_measured_fraction_max 0.999
_diffrn_reflns_theta_full 25.242
_diffrn_reflns_theta_max 27.000
_diffrn_reflns_theta_min 1.590
_exptl_absorpt_coefficient_mu 7.439
_exptl_absorpt_correction_T_max 0.694
_exptl_absorpt_correction_T_min 0.175
_exptl_absorpt_correction_type numerical
_exptl_absorpt_process_details 'SADABS (Sheldrick, 2008)'
_exptl_crystal_colour green
_exptl_crystal_density_diffrn 2.148
_exptl_crystal_description needle
_exptl_crystal_F_000 2364
_exptl_crystal_size_max 0.360
_exptl_crystal_size_mid 0.074
_exptl_crystal_size_min 0.053
_refine_diff_density_max 0.861
_refine_diff_density_min -0.890
_refine_diff_density_rms 0.137
_refine_ls_extinction_method none
_refine_ls_goodness_of_fit_ref 0.960
_refine_ls_hydrogen_treatment constr
_refine_ls_matrix_type full
_refine_ls_number_parameters 553
_refine_ls_number_reflns 8409
_refine_ls_number_restraints 0
_refine_ls_restrained_S_all 0.960
_refine_ls_R_factor_all 0.0621
_refine_ls_R_factor_gt 0.0307
_refine_ls_shift/su_max 0.003
_refine_ls_shift/su_mean 0.000
_refine_ls_structure_factor_coef Fsqd
_refine_ls_weighting_details 'w=1/[\s^2^(Fo^2^)+(0.0174P)^2^] where P=(Fo^2^+2Fc^2^)/3'
_refine_ls_weighting_scheme calc
_refine_ls_wR_factor_gt 0.0458
_refine_ls_wR_factor_ref 0.0511
_reflns_Friedel_coverage 0.000
_reflns_number_gt 5974
_reflns_number_total 8409
_reflns_threshold_expression 'I > 2\s(I)'
_cod_data_source_file ic5b02713_si_002.cif
_cod_data_source_block 2PF6160
_cod_original_sg_symbol_H-M 'P 21/c'
_cod_database_code 4347083
_shelx_space_group_comment
;
The symmetry employed for this shelxl refinement is uniquely defined
by the following loop, which should always be used as a source of
symmetry information in preference to the above space-group names.
They are only intended as comments.
;
_shelx_estimated_absorpt_t_min 0.175
_shelx_estimated_absorpt_t_max 0.694
_shelxl_version_number 2014/6

loop_
_space_group_symop_operation_xyz
'x, y, z'
'-x, y+1/2, -z+1/2'
'-x, -y, -z'
'x, -y-1/2, z-1/2'

loop_
_atom_site_label
_atom_site_type_symbol
_atom_site_fract_x
_atom_site_fract_y
_atom_site_fract_z
_atom_site_U_iso_or_equiv
_atom_site_adp_type
_atom_site_occupancy
_atom_site_site_symmetry_order
_atom_site_calc_flag
_atom_site_refinement_flags_posn
_atom_site_refinement_flags_adp
_atom_site_refinement_flags_occupancy
C1 C 0.9370(7) 0.6528(2) 0.09393(16) 0.0215(10) Uani 1 1 d . . .
C2 C 0.9356(7) 0.60487(19) 0.12856(15) 0.0196(10) Uani 1 1 d . . .
C3 C 0.9163(7) 0.5475(2) 0.10881(17) 0.0258(11) Uani 1 1 d . . .
H3 H 0.9157 0.5141 0.1315 0.031 Uiso 1 1 calc R U .
C4 C 0.8976(7) 0.5403(2) 0.05439(18) 0.0303(12) Uani 1 1 d . . .
H4 H 0.8833 0.5011 0.0405 0.036 Uiso 1 1 calc R U .
C5 C 0.8993(7) 0.5878(2) 0.02031(18) 0.0285(12) Uani 1 1 d . . .
H5 H 0.8862 0.5813 -0.0163 0.034 Uiso 1 1 calc R U .
C6 C 0.9204(7) 0.6454(2) 0.04016(17) 0.0238(11) Uani 1 1 d . . .
C7 C 0.9866(7) 0.7084(2) 0.23810(16) 0.0265(11) Uani 1 1 d . . .
H7 H 0.9948 0.7504 0.2421 0.032 Uiso 1 1 calc R U .
C8 C 0.9916(7) 0.6730(2) 0.28186(16) 0.0299(12) Uani 1 1 d . . .
H8 H 1.0041 0.6905 0.3156 0.036 Uiso 1 1 calc R U .
C9 C 0.9783(7) 0.6117(2) 0.27662(17) 0.0313(12) Uani 1 1 d . . .
H9 H 0.9825 0.5867 0.3066 0.038 Uiso 1 1 calc R U .
C10 C 0.9587(7) 0.5873(2) 0.22700(17) 0.0281(11) Uani 1 1 d . . .
H10 H 0.9476 0.5454 0.2224 0.034 Uiso 1 1 calc R U .
C11 C 0.9555(7) 0.6249(2) 0.18384(16) 0.0215(10) Uani 1 1 d . . .
C12 C 0.9453(7) 0.8058(2) 0.02271(17) 0.0314(12) Uani 1 1 d . . .
H12 H 0.9588 0.8396 0.0450 0.038 Uiso 1 1 calc R U .
C13 C 0.9301(8) 0.8142(3) -0.03064(18) 0.0393(14) Uani 1 1 d . . .
H13 H 0.9315 0.8532 -0.0449 0.047 Uiso 1 1 calc R U .
C14 C 0.9129(8) 0.7651(3) -0.06281(18) 0.0414(14) Uani 1 1 d . . .
H14 H 0.9021 0.7700 -0.0996 0.050 Uiso 1 1 calc R U .
C15 C 0.9114(7) 0.7089(2) -0.04153(17) 0.0334(13) Uani 1 1 d . . .
H15 H 0.9011 0.6749 -0.0636 0.040 Uiso 1 1 calc R U .
C16 C 0.9249(7) 0.7020(2) 0.01225(16) 0.0258(11) Uani 1 1 d . . .
C17 C 0.9970(7) 0.8685(2) 0.16070(17) 0.0295(12) Uani 1 1 d . . .
C18 C 1.0106(9) 0.9318(2) 0.1741(2) 0.0471(16) Uani 1 1 d . . .
H18A H 1.1331 0.9391 0.1966 0.071 Uiso 1 1 calc R U .
H18B H 0.8939 0.9434 0.1925 0.071 Uiso 1 1 calc R U .
H18C H 1.0141 0.9554 0.1421 0.071 Uiso 1 1 calc R U .
C19 C 0.4348(7) 0.7008(2) 0.05450(16) 0.0211(10) Uani 1 1 d . . .
C20 C 0.4196(7) 0.6414(2) 0.03873(17) 0.0249(11) Uani 1 1 d . . .
C21 C 0.4025(7) 0.6295(2) -0.01506(17) 0.0324(12) Uani 1 1 d . . .
H21 H 0.3905 0.5896 -0.0273 0.039 Uiso 1 1 calc R U .
C22 C 0.4034(8) 0.6764(3) -0.05005(18) 0.0384(13) Uani 1 1 d . . .
H22 H 0.3938 0.6679 -0.0864 0.046 Uiso 1 1 calc R U .
C23 C 0.4177(7) 0.7348(2) -0.03401(17) 0.0344(13) Uani 1 1 d . . .
H23 H 0.4174 0.7661 -0.0589 0.041 Uiso 1 1 calc R U .
C24 C 0.4327(7) 0.7473(2) 0.01906(18) 0.0295(12) Uani 1 1 d . . .
C25 C 0.4491(7) 0.5940(2) 0.17452(19) 0.0322(12) Uani 1 1 d . . .
H25 H 0.4625 0.6130 0.2076 0.039 Uiso 1 1 calc R U .
C26 C 0.4388(8) 0.5325(2) 0.1725(2) 0.0419(14) Uani 1 1 d . . .
H26 H 0.4462 0.5097 0.2037 0.050 Uiso 1 1 calc R U .
C27 C 0.4175(8) 0.5046(2) 0.1246(2) 0.0424(14) Uani 1 1 d . . .
H27 H 0.4086 0.4624 0.1224 0.051 Uiso 1 1 calc R U .
C28 C 0.4094(7) 0.5388(2) 0.07990(19) 0.0328(12) Uani 1 1 d . . .
H28 H 0.3940 0.5199 0.0467 0.039 Uiso 1 1 calc R U .
C29 C 0.4231(7) 0.6000(2) 0.08266(17) 0.0272(11) Uani 1 1 d . . .
C30 C 0.4838(8) 0.8529(2) 0.1271(2) 0.0409(14) Uani 1 1 d . . .
H30 H 0.4951 0.8504 0.1641 0.049 Uiso 1 1 calc R U .
C31 C 0.4884(9) 0.9079(2) 0.1039(2) 0.0486(16) Uani 1 1 d . . .
H31 H 0.5021 0.9430 0.1245 0.058 Uiso 1 1 calc R U .
C32 C 0.4730(9) 0.9114(3) 0.0507(3) 0.0535(17) Uani 1 1 d . . .
H32 H 0.4751 0.9493 0.0343 0.064 Uiso 1 1 calc R U .
C33 C 0.4546(8) 0.8608(2) 0.0207(2) 0.0404(14) Uani 1 1 d . . .
H33 H 0.4439 0.8635 -0.0163 0.049 Uiso 1 1 calc R U .
C34 C 0.4516(7) 0.8053(2) 0.04543(19) 0.0309(12) Uani 1 1 d . . .
C35 C 0.4856(7) 0.7463(2) 0.25165(19) 0.0281(11) Uani 1 1 d . . .
C36 C 0.4920(8) 0.7581(2) 0.30722(17) 0.0398(14) Uani 1 1 d . . .
H36A H 0.6107 0.7820 0.3178 0.060 Uiso 1 1 calc R U .
H36B H 0.4985 0.7202 0.3263 0.060 Uiso 1 1 calc R U .
H36C H 0.3713 0.7799 0.3151 0.060 Uiso 1 1 calc R U .
C37 C 0.9880(18) 0.9745(5) 0.0034(6) 0.051(3) Uani 0.5 1 d . . P
C38 C 0.972(2) 1.0082(8) 0.0479(5) 0.078(5) Uani 0.5 1 d . . P
H38A H 0.8587 1.0312 0.0590 0.117 Uiso 0.5 1 calc R U P
H38B H 1.0906 1.0158 0.0718 0.117 Uiso 0.5 1 calc R U P
H38C H 0.9395 0.9656 0.0482 0.117 Uiso 0.5 1 calc R U P
N1 N 0.9706(6) 0.68488(16) 0.18977(13) 0.0228(9) Uani 1 1 d . . .
N2 N 0.9417(6) 0.75125(17) 0.04411(13) 0.0247(9) Uani 1 1 d . . .
N3 N 0.9859(6) 0.81967(17) 0.14958(14) 0.0276(10) Uani 1 1 d . . .
N4 N 0.4409(6) 0.62768(16) 0.13111(14) 0.0254(9) Uani 1 1 d . . .
N5 N 0.4636(6) 0.80224(17) 0.09873(15) 0.0287(10) Uani 1 1 d . . .
N6 N 0.4793(6) 0.73698(19) 0.20786(15) 0.0325(10) Uani 1 1 d . . .
N7 N 0.962(2) 0.9527(6) 0.0408(4) 0.080(4) Uani 0.5 1 d . . P
F1 F 0.6763(6) 0.63012(14) 0.37400(12) 0.0672(10) Uani 1 1 d . . .
F2 F 0.5305(5) 0.55723(14) 0.41841(10) 0.0599(10) Uani 1 1 d . . .
F3 F 0.3445(6) 0.63168(14) 0.38063(11) 0.0632(10) Uani 1 1 d . . .
F4 F 0.4676(5) 0.61165(13) 0.30360(10) 0.0485(8) Uani 1 1 d . . .
F5 F 0.6527(5) 0.53667(13) 0.34153(12) 0.0537(9) Uani 1 1 d . . .
F6 F 0.3208(5) 0.53852(13) 0.34764(12) 0.0554(9) Uani 1 1 d . . .
F7 F 0.0667(6) 0.44075(13) 0.20249(11) 0.0622(10) Uani 1 1 d . . .
F8 F 0.1616(5) 0.35055(14) 0.23189(11) 0.0579(9) Uani 1 1 d . . .
F9 F -0.1612(6) 0.37078(17) 0.21856(14) 0.0822(12) Uani 1 1 d . . .
F10 F -0.0215(5) 0.30735(13) 0.16465(11) 0.0560(9) Uani 1 1 d . . .
F11 F -0.1093(8) 0.39793(15) 0.13495(14) 0.1048(17) Uani 1 1 d . . .
F12 F 0.2116(6) 0.37571(15) 0.14972(12) 0.0759(12) Uani 1 1 d . . .
P1 P 0.4984(2) 0.58446(6) 0.36087(5) 0.0345(3) Uani 1 1 d . . .
P2 P 0.0217(3) 0.37423(6) 0.18340(5) 0.0450(4) Uani 1 1 d . . .
Pt1 Pt 0.96152(3) 0.73180(2) 0.12164(2) 0.02135(5) Uani 1 1 d . . .
Pt2 Pt 0.45663(3) 0.71789(2) 0.12762(2) 0.02476(6) Uani 1 1 d . . .

loop_
_atom_site_aniso_label
_atom_site_aniso_U_11
_atom_site_aniso_U_22
_atom_site_aniso_U_33
_atom_site_aniso_U_23
_atom_site_aniso_U_13
_atom_site_aniso_U_12
C1 0.017(3) 0.024(2) 0.024(2) -0.0025(19) 0.004(2) 0.000(2)
C2 0.012(3) 0.023(2) 0.024(2) -0.0031(19) 0.005(2) 0.006(2)
C3 0.018(3) 0.025(2) 0.035(3) -0.002(2) 0.007(2) 0.003(2)
C4 0.016(3) 0.032(3) 0.043(3) -0.012(2) 0.001(2) 0.000(2)
C5 0.020(3) 0.037(3) 0.029(3) -0.012(2) -0.001(2) 0.006(2)
C6 0.014(3) 0.028(3) 0.029(3) -0.007(2) 0.003(2) 0.002(2)
C7 0.025(3) 0.029(3) 0.026(2) -0.007(2) 0.005(2) -0.003(2)
C8 0.033(3) 0.038(3) 0.019(2) -0.001(2) 0.003(2) 0.003(3)
C9 0.028(3) 0.039(3) 0.027(3) 0.006(2) 0.004(2) 0.005(3)
C10 0.023(3) 0.027(3) 0.034(3) 0.002(2) 0.002(2) 0.000(2)
C11 0.015(3) 0.026(2) 0.024(2) -0.0011(19) 0.003(2) 0.002(2)
C12 0.031(3) 0.034(3) 0.030(3) 0.007(2) 0.001(2) 0.003(3)
C13 0.033(4) 0.051(4) 0.034(3) 0.012(3) 0.005(3) 0.007(3)
C14 0.039(4) 0.063(4) 0.022(3) 0.007(3) 0.003(2) 0.014(3)
C15 0.024(3) 0.050(3) 0.025(3) -0.005(2) -0.002(2) 0.005(3)
C16 0.018(3) 0.040(3) 0.020(2) -0.003(2) 0.002(2) 0.004(2)
C17 0.026(3) 0.035(3) 0.027(3) 0.005(2) 0.000(2) 0.000(3)
C18 0.069(5) 0.022(3) 0.052(3) -0.002(2) 0.009(3) -0.004(3)
C19 0.013(3) 0.029(3) 0.022(2) -0.0022(19) 0.0020(19) 0.002(2)
C20 0.014(3) 0.030(3) 0.030(3) -0.002(2) 0.001(2) -0.001(2)
C21 0.023(3) 0.037(3) 0.037(3) -0.013(2) 0.000(2) -0.002(2)
C22 0.032(4) 0.055(4) 0.029(3) -0.001(3) 0.003(2) 0.003(3)
C23 0.026(3) 0.049(3) 0.029(3) 0.009(2) 0.005(2) 0.001(3)
C24 0.016(3) 0.033(3) 0.040(3) -0.001(2) 0.008(2) 0.003(2)
C25 0.017(3) 0.043(3) 0.037(3) 0.009(2) 0.006(2) 0.001(3)
C26 0.029(3) 0.047(3) 0.050(3) 0.024(3) 0.005(3) -0.005(3)
C27 0.024(4) 0.028(3) 0.076(4) 0.006(3) 0.008(3) -0.002(2)
C28 0.025(3) 0.029(3) 0.045(3) -0.002(2) 0.002(3) 0.000(2)
C29 0.014(3) 0.033(3) 0.034(3) 0.002(2) -0.001(2) 0.001(2)
C30 0.026(4) 0.036(3) 0.061(4) -0.014(3) 0.003(3) 0.002(3)
C31 0.043(4) 0.026(3) 0.078(4) -0.009(3) 0.009(3) -0.001(3)
C32 0.041(4) 0.031(3) 0.090(5) 0.018(3) 0.014(4) -0.001(3)
C33 0.027(3) 0.032(3) 0.063(4) 0.013(3) 0.004(3) 0.001(3)
C34 0.020(3) 0.028(3) 0.045(3) 0.003(2) 0.004(2) 0.005(2)
C35 0.022(3) 0.030(3) 0.033(3) 0.000(2) 0.002(2) -0.003(2)
C36 0.047(4) 0.040(3) 0.032(3) -0.004(2) 0.002(3) 0.000(3)
C37 0.029(7) 0.054(8) 0.071(8) 0.006(8) 0.012(7) 0.004(7)
C38 0.060(11) 0.122(15) 0.054(9) 0.016(9) 0.016(8) -0.022(11)
N1 0.023(2) 0.023(2) 0.022(2) 0.0023(15) 0.0032(17) 0.0013(18)
N2 0.022(3) 0.030(2) 0.023(2) -0.0022(16) 0.0021(17) 0.004(2)
N3 0.031(3) 0.024(2) 0.028(2) 0.0034(17) 0.0039(18) -0.003(2)
N4 0.016(2) 0.030(2) 0.030(2) 0.0049(18) 0.0027(18) -0.0013(19)
N5 0.022(2) 0.023(2) 0.042(2) -0.0030(18) 0.005(2) 0.0022(19)
N6 0.018(3) 0.042(3) 0.037(2) -0.005(2) 0.0032(19) 0.001(2)
N7 0.097(11) 0.109(11) 0.037(7) 0.010(7) 0.014(6) -0.028(10)
F1 0.085(3) 0.0403(19) 0.070(2) 0.0032(17) -0.030(2) -0.017(2)
F2 0.094(3) 0.049(2) 0.0368(17) 0.0112(15) 0.0024(17) 0.017(2)
F3 0.092(3) 0.0426(19) 0.057(2) 0.0014(16) 0.0219(19) 0.0275(19)
F4 0.070(3) 0.0430(19) 0.0311(16) 0.0052(13) -0.0035(15) -0.0009(17)
F5 0.054(2) 0.0404(18) 0.068(2) 0.0035(16) 0.0148(17) 0.0100(17)
F6 0.047(2) 0.0391(18) 0.079(2) 0.0037(17) -0.0023(18) -0.0099(17)
F7 0.104(3) 0.0270(17) 0.0537(19) -0.0034(14) -0.0073(19) -0.0128(18)
F8 0.084(3) 0.0458(19) 0.0438(18) 0.0041(15) 0.0014(17) 0.0023(19)
F9 0.065(3) 0.077(3) 0.108(3) -0.044(2) 0.026(2) -0.019(2)
F10 0.090(3) 0.0288(17) 0.0503(19) -0.0058(14) 0.0155(18) -0.0151(17)
F11 0.182(5) 0.041(2) 0.079(3) -0.0059(19) -0.074(3) 0.013(3)
F12 0.118(4) 0.059(2) 0.055(2) -0.0050(17) 0.038(2) -0.035(2)
P1 0.0449(10) 0.0247(7) 0.0332(7) -0.0008(5) -0.0016(7) -0.0018(7)
P2 0.0721(13) 0.0246(7) 0.0383(8) -0.0018(6) 0.0034(8) -0.0083(8)
Pt1 0.02123(12) 0.02160(9) 0.02122(9) -0.00098(7) 0.00171(8) 0.00224(9)
Pt2 0.01997(12) 0.02715(10) 0.02713(10) -0.00310(8) 0.00168(8) 0.00071(9)

loop_
_atom_type_symbol
_atom_type_description
_atom_type_scat_dispersion_real
_atom_type_scat_dispersion_imag
_atom_type_scat_source
C C 0.0033 0.0016 'International Tables Vol C Tables 4.2.6.8 and 6.1.1.4'
H H 0.0000 0.0000 'International Tables Vol C Tables 4.2.6.8 and 6.1.1.4'
N N 0.0061 0.0033 'International Tables Vol C Tables 4.2.6.8 and 6.1.1.4'
F F 0.0171 0.0103 'International Tables Vol C Tables 4.2.6.8 and 6.1.1.4'
P P 0.1023 0.0942 'International Tables Vol C Tables 4.2.6.8 and 6.1.1.4'
Pt Pt -1.7033 8.3905 'International Tables Vol C Tables 4.2.6.8 and 6.1.1.4'

loop_
_geom_angle_atom_site_label_1
_geom_angle_atom_site_label_2
_geom_angle_atom_site_label_3
_geom_angle
_geom_angle_site_symmetry_1
_geom_angle_site_symmetry_3
C6 C1 C2 122.6(4) . .
C6 C1 Pt1 118.7(3) . .
C2 C1 Pt1 118.8(3) . .
C3 C2 C1 119.1(4) . .
C3 C2 C11 129.1(4) . .
C1 C2 C11 111.8(4) . .
C2 C3 C4 118.1(4) . .
C2 C3 H3 120.9 . .
C4 C3 H3 120.9 . .
C5 C4 C3 122.6(4) . .
C5 C4 H4 118.7 . .
C3 C4 H4 118.7 . .
C4 C5 C6 119.3(4) . .
C4 C5 H5 120.3 . .
C6 C5 H5 120.3 . .
C1 C6 C5 118.3(4) . .
C1 C6 C16 112.4(4) . .
C5 C6 C16 129.3(4) . .
N1 C7 C8 121.5(4) . .
N1 C7 H7 119.2 . .
C8 C7 H7 119.2 . .
C7 C8 C9 119.9(4) . .
C7 C8 H8 120.1 . .
C9 C8 H8 120.1 . .
C8 C9 C10 118.8(4) . .
C8 C9 H9 120.6 . .
C10 C9 H9 120.6 . .
C9 C10 C11 119.3(4) . .
C9 C10 H10 120.3 . .
C11 C10 H10 120.3 . .
N1 C11 C10 121.0(4) . .
N1 C11 C2 114.1(4) . .
C10 C11 C2 125.0(4) . .
N2 C12 C13 121.9(5) . .
N2 C12 H12 119.0 . .
C13 C12 H12 119.0 . .
C14 C13 C12 118.9(5) . .
C14 C13 H13 120.5 . .
C12 C13 H13 120.5 . .
C15 C14 C13 119.9(4) . .
C15 C14 H14 120.1 . .
C13 C14 H14 120.1 . .
C14 C15 C16 119.8(5) . .
C14 C15 H15 120.1 . .
C16 C15 H15 120.1 . .
N2 C16 C15 120.0(5) . .
N2 C16 C6 114.2(4) . .
C15 C16 C6 125.7(4) . .
N3 C17 C18 179.0(5) . .
C17 C18 H18A 109.5 . .
C17 C18 H18B 109.5 . .
H18A C18 H18B 109.5 . .
C17 C18 H18C 109.5 . .
H18A C18 H18C 109.5 . .
H18B C18 H18C 109.5 . .
C24 C19 C20 122.2(4) . .
C24 C19 Pt2 119.4(3) . .
C20 C19 Pt2 118.4(3) . .
C19 C20 C21 117.8(4) . .
C19 C20 C29 112.8(4) . .
C21 C20 C29 129.4(4) . .
C22 C21 C20 119.4(5) . .
C22 C21 H21 120.3 . .
C20 C21 H21 120.3 . .
C23 C22 C21 122.2(5) . .
C23 C22 H22 118.9 . .
C21 C22 H22 118.9 . .
C22 C23 C24 119.0(5) . .
C22 C23 H23 120.5 . .
C24 C23 H23 120.5 . .
C19 C24 C23 119.3(5) . .
C19 C24 C34 111.6(4) . .
C23 C24 C34 129.0(5) . .
N4 C25 C26 122.1(5) . .
N4 C25 H25 119.0 . .
C26 C25 H25 119.0 . .
C27 C26 C25 119.2(5) . .
C27 C26 H26 120.4 . .
C25 C26 H26 120.4 . .
C28 C27 C26 119.1(5) . .
C28 C27 H27 120.4 . .
C26 C27 H27 120.4 . .
C29 C28 C27 120.9(5) . .
C29 C28 H28 119.6 . .
C27 C28 H28 119.6 . .
C28 C29 N4 119.6(4) . .
C28 C29 C20 126.7(4) . .
N4 C29 C20 113.7(4) . .
N5 C30 C31 121.8(5) . .
N5 C30 H30 119.1 . .
C31 C30 H30 119.1 . .
C32 C31 C30 119.0(5) . .
C32 C31 H31 120.5 . .
C30 C31 H31 120.5 . .
C31 C32 C33 120.7(5) . .
C31 C32 H32 119.6 . .
C33 C32 H32 119.6 . .
C32 C33 C34 119.0(5) . .
C32 C33 H33 120.5 . .
C34 C33 H33 120.5 . .
N5 C34 C33 119.9(5) . .
N5 C34 C24 114.4(4) . .
C33 C34 C24 125.7(5) . .
N6 C35 C36 179.6(6) . .
C35 C36 H36A 109.5 . .
C35 C36 H36B 109.5 . .
H36A C36 H36B 109.5 . .
C35 C36 H36C 109.5 . .
H36A C36 H36C 109.5 . .
H36B C36 H36C 109.5 . .
N7 C37 C38 169.5(16) . 3_775
C37 C38 H38A 109.5 3_775 .
C37 C38 H38B 109.5 3_775 .
H38A C38 H38B 109.5 . .
C37 C38 H38C 109.5 3_775 .
H38A C38 H38C 109.5 . .
H38B C38 H38C 109.5 . .
C7 N1 C11 119.5(4) . .
C7 N1 Pt1 125.8(3) . .
C11 N1 Pt1 114.7(3) . .
C12 N2 C16 119.5(4) . .
C12 N2 Pt1 126.5(3) . .
C16 N2 Pt1 114.0(3) . .
C17 N3 Pt1 174.6(4) . .
C25 N4 C29 119.1(4) . .
C25 N4 Pt2 126.8(3) . .
C29 N4 Pt2 114.1(3) . .
C30 N5 C34 119.5(4) . .
C30 N5 Pt2 126.2(3) . .
C34 N5 Pt2 114.3(3) . .
C35 N6 Pt2 177.6(4) . .
F1 P1 F3 89.8(2) . .
F1 P1 F6 179.8(2) . .
F3 P1 F6 90.4(2) . .
F1 P1 F4 89.45(17) . .
F3 P1 F4 89.96(17) . .
F6 P1 F4 90.56(17) . .
F1 P1 F5 90.4(2) . .
F3 P1 F5 179.44(19) . .
F6 P1 F5 89.41(18) . .
F4 P1 F5 90.58(16) . .
F1 P1 F2 90.31(18) . .
F3 P1 F2 90.18(17) . .
F6 P1 F2 89.69(18) . .
F4 P1 F2 179.7(2) . .
F5 P1 F2 89.29(17) . .
F11 P2 F9 93.5(3) . .
F11 P2 F8 178.1(3) . .
F9 P2 F8 88.4(2) . .
F11 P2 F7 90.44(18) . .
F9 P2 F7 90.36(19) . .
F8 P2 F7 89.19(17) . .
F11 P2 F12 89.0(2) . .
F9 P2 F12 177.4(2) . .
F8 P2 F12 89.2(2) . .
F7 P2 F12 90.4(2) . .
F11 P2 F10 90.11(18) . .
F9 P2 F10 89.79(19) . .
F8 P2 F10 90.26(18) . .
F7 P2 F10 179.4(2) . .
F12 P2 F10 89.38(18) . .
C1 Pt1 N2 80.61(16) . .
C1 Pt1 N1 80.63(16) . .
N2 Pt1 N1 161.23(14) . .
C1 Pt1 N3 178.10(16) . .
N2 Pt1 N3 97.53(14) . .
N1 Pt1 N3 101.23(14) . .
C19 Pt2 N4 81.00(17) . .
C19 Pt2 N5 80.20(17) . .
N4 Pt2 N5 161.20(14) . .
C19 Pt2 N6 179.68(19) . .
N4 Pt2 N6 99.21(15) . .
N5 Pt2 N6 99.59(16) . .

loop_
_geom_bond_atom_site_label_1
_geom_bond_atom_site_label_2
_geom_bond_distance
_geom_bond_site_symmetry_2
C1 C6 1.388(6) .
C1 C2 1.397(6) .
C1 Pt1 1.912(4) .
C2 C3 1.386(6) .
C2 C11 1.486(5) .
C3 C4 1.404(6) .
C3 H3 0.9500 .
C4 C5 1.381(6) .
C4 H4 0.9500 .
C5 C6 1.393(6) .
C5 H5 0.9500 .
C6 C16 1.460(6) .
C7 N1 1.346(5) .
C7 C8 1.376(6) .
C7 H7 0.9500 .
C8 C9 1.384(7) .
C8 H8 0.9500 .
C9 C10 1.384(6) .
C9 H9 0.9500 .
C10 C11 1.392(6) .
C10 H10 0.9500 .
C11 N1 1.357(5) .
C12 N2 1.343(6) .
C12 C13 1.380(6) .
C12 H12 0.9500 .
C13 C14 1.377(7) .
C13 H13 0.9500 .
C14 C15 1.375(7) .
C14 H14 0.9500 .
C15 C16 1.387(6) .
C15 H15 0.9500 .
C16 N2 1.374(6) .
C17 N3 1.132(6) .
C17 C18 1.464(7) .
C18 H18A 0.9800 .
C18 H18B 0.9800 .
C18 H18C 0.9800 .
C19 C24 1.384(6) .
C19 C20 1.394(6) .
C19 Pt2 1.912(4) .
C20 C21 1.404(6) .
C20 C29 1.462(6) .
C21 C22 1.384(7) .
C21 H21 0.9500 .
C22 C23 1.375(7) .
C22 H22 0.9500 .
C23 C24 1.388(6) .
C23 H23 0.9500 .
C24 C34 1.468(7) .
C25 N4 1.345(5) .
C25 C26 1.382(7) .
C25 H25 0.9500 .
C26 C27 1.379(7) .
C26 H26 0.9500 .
C27 C28 1.378(6) .
C27 H27 0.9500 .
C28 C29 1.377(6) .
C28 H28 0.9500 .
C29 N4 1.389(5) .
C30 N5 1.351(6) .
C30 C31 1.372(7) .
C30 H30 0.9500 .
C31 C32 1.363(7) .
C31 H31 0.9500 .
C32 C33 1.373(7) .
C32 H32 0.9500 .
C33 C34 1.398(6) .
C33 H33 0.9500 .
C34 N5 1.368(6) .
C35 N6 1.142(5) .
C35 C36 1.450(6) .
C36 H36A 0.9800 .
C36 H36B 0.9800 .
C36 H36C 0.9800 .
C37 N7 1.103(15) .
C37 C38 1.420(17) 3_775
C38 C37 1.420(17) 3_775
C38 H38A 0.9800 .
C38 H38B 0.9800 .
C38 H38C 0.9800 .
N1 Pt1 2.040(3) .
N2 Pt1 2.034(3) .
N3 Pt1 2.100(4) .
N4 Pt2 2.029(4) .
N5 Pt2 2.035(4) .
N6 Pt2 2.100(4) .
F1 P1 1.588(3) .
F2 P1 1.599(3) .
F3 P1 1.589(3) .
F4 P1 1.592(3) .
F5 P1 1.595(3) .
F6 P1 1.591(3) .
F7 P2 1.592(3) .
F8 P2 1.591(3) .
F9 P2 1.579(4) .
F10 P2 1.596(3) .
F11 P2 1.560(4) .
F12 P2 1.594(4) .
